data_7102845
loop_
_publ_author_name
'Granados, Alejandro M'
'Fracaroli, Alejandro M'
'de Rossi, Rita H'
'Fuertes, Pedro'
'Torroba, Tom\'as'

_publ_section_title
;
 Alkynyl Fischer carbene complex as a traceless directing group for the
 regioselective cycloaddition of dithiolethiones to arylacetylene:
 synthesis of E-dithiafulvene thione and dithioesters.
;
_journal_issue 4
_journal_name_full 'Chemical communications (Cambridge, England)'
_journal_page_first 483
_journal_page_last 485
_journal_paper_doi 10.1039/b715857b
_journal_year 2008
_chemical_formula_moiety 'C9 H4 Cr O5 S3'
_chemical_formula_sum 'C9 H4 Cr O5 S3'
_chemical_formula_weight 340.30
_chemical_name_systematic
;
?
;
_space_group_IT_number 15
_symmetry_cell_setting monoclinic
_symmetry_space_group_name_Hall '-C 2yc'
_symmetry_space_group_name_H-M 'C 1 2/c 1'
_atom_sites_solution_hydrogens geom
_atom_sites_solution_primary direct
_atom_sites_solution_secondary difmap
_audit_creation_method SHELXL-97
_cell_angle_alpha 90.00
_cell_angle_beta 105.663(2)
_cell_angle_gamma 90.00
_cell_formula_units_Z 16
_cell_length_a 23.944(3)
_cell_length_b 7.6413(10)
_cell_length_c 28.506(4)
_cell_measurement_reflns_used 1174
_cell_measurement_temperature 293(2)
_cell_measurement_theta_max 18.79
_cell_measurement_theta_min 3.06
_cell_volume 5022.0(11)
_computing_cell_refinement 'Bruker SMART'
_computing_data_collection 'Bruker SMART'
_computing_data_reduction 'Bruker SAINT'
_computing_molecular_graphics 'Bruker SHELXTL'
_computing_publication_material 'Bruker SHELXTL'
_computing_structure_refinement 'SHELXL-97 (Sheldrick, 1997)'
_computing_structure_solution 'SHELXS-97 (Sheldrick, 1990)'
_diffrn_ambient_temperature 293(2)
_diffrn_measured_fraction_theta_full 0.999
_diffrn_measured_fraction_theta_max 0.999
_diffrn_measurement_device_type 'CCD area detector'
_diffrn_measurement_method 'omega scans'
_diffrn_radiation_monochromator graphite
_diffrn_radiation_source 'fine-focus sealed tube'
_diffrn_radiation_type MoK\a
_diffrn_radiation_wavelength 0.71073
_diffrn_reflns_av_R_equivalents 0.1013
_diffrn_reflns_av_sigmaI/netI 0.0745
_diffrn_reflns_limit_h_max 28
_diffrn_reflns_limit_h_min -28
_diffrn_reflns_limit_k_max 9
_diffrn_reflns_limit_k_min -9
_diffrn_reflns_limit_l_max 33
_diffrn_reflns_limit_l_min -33
_diffrn_reflns_number 23664
_diffrn_reflns_theta_full 25.00
_diffrn_reflns_theta_max 25.00
_diffrn_reflns_theta_min 1.48
_diffrn_standards_decay_% 0
_exptl_absorpt_coefficient_mu 1.416
_exptl_absorpt_correction_T_max 0.972
_exptl_absorpt_correction_T_min 0.508
_exptl_absorpt_correction_type multi-scan
_exptl_absorpt_process_details 'SADABS(Sheldrick, 2001)'
_exptl_crystal_colour green
_exptl_crystal_density_diffrn 1.800
_exptl_crystal_density_method 'not measured'
_exptl_crystal_description plate
_exptl_crystal_F_000 2720
_exptl_crystal_size_max 0.60
_exptl_crystal_size_mid 0.30
_exptl_crystal_size_min 0.02
_refine_diff_density_max 0.534
_refine_diff_density_min -0.533
_refine_diff_density_rms 0.128
_refine_ls_extinction_method none
_refine_ls_goodness_of_fit_ref 1.007
_refine_ls_hydrogen_treatment constr
_refine_ls_matrix_type full
_refine_ls_number_parameters 327
_refine_ls_number_reflns 4407
_refine_ls_number_restraints 0
_refine_ls_restrained_S_all 1.007
_refine_ls_R_factor_all 0.0840
_refine_ls_R_factor_gt 0.0507
_refine_ls_shift/su_max 0.001
_refine_ls_shift/su_mean 0.000
_refine_ls_structure_factor_coef Fsqd
_refine_ls_weighting_details 'calc w=1/[\s^2^(Fo^2^)+(0.0919P)^2^+0.0000P] where P=(Fo^2^+2Fc^2^)/3'
_refine_ls_weighting_scheme calc
_refine_ls_wR_factor_gt 0.1284
_refine_ls_wR_factor_ref 0.1679
_reflns_number_gt 3066
_reflns_number_total 4407
_reflns_threshold_expression >2sigma(I)
_cod_data_source_file b715857b.txt
_cod_data_source_block 1
_cod_depositor_comments
;
The following automatic conversions were performed:
'_symmetry_cell_setting' value 'Monoclinic' changed to 'monoclinic'
according to '/home/saulius/struct/CIF-dictionaries/cif_core.dic'
dictionary named 'cif_core.dic' version 2.4.1 from 2010-06-29.

Automatic conversion script
Id: cif_fix_enum 1527 2010-12-29 10:47:43Z saulius 
;
_cod_original_sg_symbol_H-M C2/c
_cod_database_code 7102845

loop_
_symmetry_equiv_pos_as_xyz
'x, y, z'
'-x, y, -z+1/2'
'x+1/2, y+1/2, z'
'-x+1/2, y+1/2, -z+1/2'
'-x, -y, -z'
'x, -y, z-1/2'
'-x+1/2, -y+1/2, -z'
'x+1/2, -y+1/2, z-1/2'

loop_
_atom_site_label
_atom_site_type_symbol
_atom_site_fract_x
_atom_site_fract_y
_atom_site_fract_z
_atom_site_U_iso_or_equiv
_atom_site_adp_type
_atom_site_occupancy
_atom_site_symmetry_multiplicity
_atom_site_calc_flag
_atom_site_refinement_flags
_atom_site_disorder_assembly
_atom_site_disorder_group
Cr1 Cr 0.62685(4) 1.01212(11) 0.56775(3) 0.0197(3) Uani 1 1 d . . .
S1 S 0.56527(6) 0.99720(19) 0.48488(5) 0.0238(4) Uani 1 1 d . . .
S2 S 0.67250(6) 1.0395(2) 0.45245(5) 0.0253(4) Uani 1 1 d . . .
S3 S 0.67663(7) 1.0191(2) 0.38143(5) 0.0286(4) Uani 1 1 d . . .
O1 O 0.70957(19) 0.7254(5) 0.55502(15) 0.0371(11) Uani 1 1 d . . .
O2 O 0.71021(18) 1.2998(5) 0.55736(15) 0.0356(11) Uani 1 1 d . . .
O3 O 0.6863(2) 1.0135(6) 0.67556(16) 0.0474(13) Uani 1 1 d . . .
O4 O 0.54655(19) 1.3020(6) 0.58447(16) 0.0394(11) Uani 1 1 d . . .
O5 O 0.54917(19) 0.7159(6) 0.58555(15) 0.0370(11) Uani 1 1 d . . .
C1 C 0.6780(2) 0.8351(7) 0.55827(19) 0.0234(13) Uani 1 1 d . . .
C2 C 0.6783(2) 1.1902(8) 0.55972(19) 0.0250(14) Uani 1 1 d . . .
C3 C 0.6639(3) 1.0126(7) 0.6345(2) 0.0300(15) Uani 1 1 d . . .
C4 C 0.5754(2) 1.1927(8) 0.57808(19) 0.0243(13) Uani 1 1 d . . .
C5 C 0.5770(2) 0.8290(8) 0.57880(18) 0.0228(13) Uani 1 1 d . . .
C6 C 0.5992(3) 0.9993(7) 0.4403(2) 0.0240(13) Uani 1 1 d . . .
C7 C 0.5714(3) 0.9697(7) 0.39040(19) 0.0224(13) Uani 1 1 d . . .
H7 H 0.5318 0.9471 0.3801 0.027 Uiso 1 1 calc R . .
C8 C 0.6041(3) 0.9752(7) 0.3575(2) 0.0224(13) Uani 1 1 d . . .
C9 C 0.5828(3) 0.9439(7) 0.3040(2) 0.0285(14) Uani 1 1 d . . .
H9A H 0.5770 0.8207 0.2979 0.043 Uiso 1 1 calc R . .
H9B H 0.6109 0.9862 0.2882 0.043 Uiso 1 1 calc R . .
H9C H 0.5467 1.0045 0.2913 0.043 Uiso 1 1 calc R . .
Cr2 Cr 0.87352(4) 0.95235(12) 0.26376(3) 0.0208(3) Uani 1 1 d . . .
S4 S 0.93071(6) 0.9236(2) 0.20642(5) 0.0252(4) Uani 1 1 d . . .
S5 S 0.82608(7) 1.0194(2) 0.12774(5) 0.0298(4) Uani 1 1 d . . .
S6 S 0.82397(7) 1.0489(2) 0.05554(5) 0.0314(4) Uani 1 1 d . . .
O6 O 0.96161(19) 1.2284(6) 0.31385(15) 0.0428(12) Uani 1 1 d . . .
O7 O 0.94695(18) 0.6477(6) 0.31456(15) 0.0392(11) Uani 1 1 d . . .
O8 O 0.8224(2) 0.9641(6) 0.34923(16) 0.0424(12) Uani 1 1 d . . .
O9 O 0.78300(18) 0.6852(6) 0.21176(15) 0.0395(11) Uani 1 1 d . . .
O10 O 0.7950(2) 1.2577(6) 0.22017(15) 0.0398(12) Uani 1 1 d . . .
C10 C 0.9296(3) 1.1223(8) 0.29546(19) 0.0284(14) Uani 1 1 d . . .
C11 C 0.9196(2) 0.7638(8) 0.29537(19) 0.0253(14) Uani 1 1 d . . .
C12 C 0.8405(3) 0.9589(8) 0.3155(2) 0.0294(15) Uani 1 1 d . . .
C13 C 0.8164(2) 0.7860(8) 0.2308(2) 0.0240(13) Uani 1 1 d . . .
C14 C 0.8244(2) 1.1410(8) 0.23420(19) 0.0225(13) Uani 1 1 d . . .
C15 C 0.8978(3) 0.9624(6) 0.1476(2) 0.0218(13) Uani 1 1 d . . .
C16 C 0.9267(3) 0.9536(7) 0.1099(2) 0.0260(14) Uani 1 1 d . . .
H16 H 0.9655 0.9216 0.1168 0.031 Uiso 1 1 calc R . .
C17 C 0.8956(2) 0.9933(7) 0.0638(2) 0.0213(13) Uani 1 1 d . . .
C18 C 0.9178(3) 0.9982(8) 0.0194(2) 0.0333(16) Uani 1 1 d . . .
H18A H 0.9593 1.0082 0.0292 0.050 Uiso 1 1 calc R . .
H18B H 0.9015 1.0970 -0.0003 0.050 Uiso 1 1 calc R . .
H18C H 0.9069 0.8925 0.0011 0.050 Uiso 1 1 calc R . .

loop_
_atom_site_aniso_label
_atom_site_aniso_U_11
_atom_site_aniso_U_22
_atom_site_aniso_U_33
_atom_site_aniso_U_23
_atom_site_aniso_U_13
_atom_site_aniso_U_12
Cr1 0.0177(5) 0.0223(5) 0.0183(5) -0.0002(4) 0.0032(4) -0.0025(4)
S1 0.0170(8) 0.0351(9) 0.0191(7) -0.0014(6) 0.0043(6) -0.0011(6)
S2 0.0200(8) 0.0349(9) 0.0197(7) -0.0009(6) 0.0031(6) -0.0042(7)
S3 0.0244(8) 0.0404(10) 0.0219(8) -0.0002(7) 0.0080(6) -0.0036(7)
O1 0.034(3) 0.034(3) 0.045(3) 0.003(2) 0.014(2) 0.008(2)
O2 0.028(3) 0.035(3) 0.044(3) 0.000(2) 0.009(2) -0.014(2)
O3 0.053(3) 0.062(3) 0.021(3) -0.002(2) -0.001(2) -0.011(3)
O4 0.042(3) 0.033(3) 0.047(3) -0.003(2) 0.018(2) 0.010(2)
O5 0.037(3) 0.034(3) 0.041(3) 0.003(2) 0.013(2) -0.012(2)
C1 0.023(3) 0.025(3) 0.020(3) 0.003(2) 0.002(3) -0.005(3)
C2 0.026(3) 0.026(3) 0.019(3) -0.005(2) 0.000(3) -0.002(3)
C3 0.024(3) 0.029(4) 0.035(4) 0.001(3) 0.004(3) -0.002(3)
C4 0.023(3) 0.031(4) 0.018(3) 0.001(3) 0.002(2) -0.011(3)
C5 0.020(3) 0.035(4) 0.013(3) -0.005(3) 0.005(2) 0.004(3)
C6 0.032(4) 0.018(3) 0.020(3) 0.005(2) 0.004(3) 0.001(3)
C7 0.022(3) 0.021(3) 0.020(3) -0.002(2) -0.002(2) -0.003(2)
C8 0.029(3) 0.019(3) 0.019(3) 0.001(2) 0.005(3) 0.001(3)
C9 0.036(4) 0.027(3) 0.020(3) -0.003(3) 0.003(3) -0.003(3)
Cr2 0.0190(5) 0.0245(5) 0.0187(5) 0.0005(4) 0.0048(4) 0.0006(4)
S4 0.0223(8) 0.0330(9) 0.0199(7) 0.0022(6) 0.0048(6) 0.0039(7)
S5 0.0237(8) 0.0420(10) 0.0231(8) 0.0017(7) 0.0057(6) 0.0050(7)
S6 0.0276(9) 0.0408(10) 0.0238(8) 0.0022(7) 0.0036(7) 0.0089(7)
O6 0.037(3) 0.048(3) 0.041(3) -0.015(2) 0.006(2) -0.011(2)
O7 0.038(3) 0.043(3) 0.036(3) 0.008(2) 0.010(2) 0.015(2)
O8 0.044(3) 0.057(3) 0.030(3) 0.003(2) 0.017(2) 0.007(2)
O9 0.034(3) 0.042(3) 0.040(3) -0.008(2) 0.006(2) -0.008(2)
O10 0.047(3) 0.037(3) 0.037(3) 0.007(2) 0.014(2) 0.012(2)
C10 0.037(4) 0.031(4) 0.017(3) 0.000(3) 0.006(3) 0.008(3)
C11 0.023(3) 0.035(4) 0.019(3) -0.002(3) 0.006(3) -0.001(3)
C12 0.029(4) 0.035(4) 0.025(3) 0.003(3) 0.009(3) 0.004(3)
C13 0.019(3) 0.033(3) 0.024(3) -0.005(3) 0.012(3) -0.002(3)
C14 0.020(3) 0.031(3) 0.018(3) 0.000(3) 0.008(2) -0.002(3)
C15 0.029(3) 0.011(3) 0.025(3) 0.004(2) 0.007(3) 0.001(2)
C16 0.026(3) 0.026(3) 0.023(3) 0.002(3) 0.002(3) 0.000(3)
C17 0.023(3) 0.019(3) 0.022(3) -0.004(2) 0.007(2) 0.000(2)
C18 0.037(4) 0.037(4) 0.026(3) 0.001(3) 0.008(3) 0.005(3)

loop_
_atom_type_symbol
_atom_type_description
_atom_type_scat_dispersion_real
_atom_type_scat_dispersion_imag
_atom_type_scat_source
C C 0.0033 0.0016 'International Tables Vol C Tables 4.2.6.8 and 6.1.1.4'
O O 0.0106 0.0060 'International Tables Vol C Tables 4.2.6.8 and 6.1.1.4'
S S 0.1246 0.1234 'International Tables Vol C Tables 4.2.6.8 and 6.1.1.4'
Cr Cr 0.3209 0.6236 'International Tables Vol C Tables 4.2.6.8 and 6.1.1.4'
H H 0.0000 0.0000 'International Tables Vol C Tables 4.2.6.8 and 6.1.1.4'

loop_
_geom_angle_atom_site_label_1
_geom_angle_atom_site_label_2
_geom_angle_atom_site_label_3
_geom_angle
_geom_angle_site_symmetry_1
_geom_angle_site_symmetry_3
_geom_angle_publ_flag
C3 Cr1 C2 88.7(2) . . ?
C3 Cr1 C1 90.0(2) . . ?
C2 Cr1 C1 91.7(3) . . ?
C3 Cr1 C5 88.8(2) . . ?
C2 Cr1 C5 177.4(2) . . ?
C1 Cr1 C5 87.6(2) . . ?
C3 Cr1 C4 89.4(2) . . ?
C2 Cr1 C4 88.1(2) . . ?
C1 Cr1 C4 179.4(2) . . ?
C5 Cr1 C4 92.6(2) . . ?
C3 Cr1 S1 170.9(2) . . ?
C2 Cr1 S1 99.23(17) . . ?
C1 Cr1 S1 94.25(16) . . ?
C5 Cr1 S1 83.35(16) . . ?
C4 Cr1 S1 86.38(16) . . ?
C6 S1 Cr1 116.4(2) . . ?
C6 S2 S3 96.1(2) . . ?
C8 S3 S2 95.4(2) . . ?
O1 C1 Cr1 176.4(5) . . ?
O2 C2 Cr1 176.5(5) . . ?
O3 C3 Cr1 179.6(6) . . ?
O4 C4 Cr1 178.0(5) . . ?
O5 C5 Cr1 177.3(5) . . ?
C7 C6 S1 124.4(5) . . ?
C7 C6 S2 114.0(4) . . ?
S1 C6 S2 121.5(3) . . ?
C8 C7 C6 118.7(5) . . ?
C8 C7 H7 120.6 . . ?
C6 C7 H7 120.6 . . ?
C7 C8 C9 126.3(5) . . ?
C7 C8 S3 115.8(4) . . ?
C9 C8 S3 117.9(4) . . ?
C8 C9 H9A 109.5 . . ?
C8 C9 H9B 109.5 . . ?
H9A C9 H9B 109.5 . . ?
C8 C9 H9C 109.5 . . ?
H9A C9 H9C 109.5 . . ?
H9B C9 H9C 109.5 . . ?
C12 Cr2 C11 87.8(2) . . ?
C12 Cr2 C14 89.2(2) . . ?
C11 Cr2 C14 176.9(2) . . ?
C12 Cr2 C10 90.1(3) . . ?
C11 Cr2 C10 92.7(3) . . ?
C14 Cr2 C10 88.0(2) . . ?
C12 Cr2 C13 90.4(3) . . ?
C11 Cr2 C13 88.6(2) . . ?
C14 Cr2 C13 90.7(3) . . ?
C10 Cr2 C13 178.6(3) . . ?
C12 Cr2 S4 170.21(19) . . ?
C11 Cr2 S4 83.57(17) . . ?
C14 Cr2 S4 99.48(16) . . ?
C10 Cr2 S4 85.80(17) . . ?
C13 Cr2 S4 93.88(17) . . ?
C15 S4 Cr2 117.5(2) . . ?
C15 S5 S6 96.4(2) . . ?
C17 S6 S5 94.7(2) . . ?
O6 C10 Cr2 177.5(6) . . ?
O7 C11 Cr2 179.0(5) . . ?
O8 C12 Cr2 176.9(6) . . ?
O9 C13 Cr2 178.9(6) . . ?
O10 C14 Cr2 174.5(5) . . ?
C16 C15 S4 123.5(4) . . ?
C16 C15 S5 114.2(4) . . ?
S4 C15 S5 122.4(3) . . ?
C17 C16 C15 117.9(5) . . ?
C17 C16 H16 121.0 . . ?
C15 C16 H16 121.0 . . ?
C16 C17 C18 126.6(5) . . ?
C16 C17 S6 116.9(5) . . ?
C18 C17 S6 116.5(4) . . ?
C17 C18 H18A 109.5 . . ?
C17 C18 H18B 109.5 . . ?
H18A C18 H18B 109.5 . . ?
C17 C18 H18C 109.5 . . ?
H18A C18 H18C 109.5 . . ?
H18B C18 H18C 109.5 . . ?

loop_
_geom_bond_atom_site_label_1
_geom_bond_atom_site_label_2
_geom_bond_distance
_geom_bond_site_symmetry_2
_geom_bond_publ_flag
Cr1 C3 1.871(6) . ?
Cr1 C2 1.890(6) . ?
Cr1 C1 1.893(6) . ?
Cr1 C5 1.920(6) . ?
Cr1 C4 1.925(6) . ?
Cr1 S1 2.4261(16) . ?
S1 C6 1.683(6) . ?
S2 C6 1.722(6) . ?
S2 S3 2.059(2) . ?
S3 C8 1.718(6) . ?
O1 C1 1.149(6) . ?
O2 C2 1.148(6) . ?
O3 C3 1.147(7) . ?
O4 C4 1.129(7) . ?
O5 C5 1.139(7) . ?
C6 C7 1.416(8) . ?
C7 C8 1.375(8) . ?
C7 H7 0.9300 . ?
C8 C9 1.493(7) . ?
C9 H9A 0.9600 . ?
C9 H9B 0.9600 . ?
C9 H9C 0.9600 . ?
Cr2 C12 1.853(6) . ?
Cr2 C11 1.889(6) . ?
Cr2 C14 1.907(6) . ?
Cr2 C10 1.912(7) . ?
Cr2 C13 1.917(6) . ?
Cr2 S4 2.4091(17) . ?
S4 C15 1.675(6) . ?
S5 C15 1.712(6) . ?
S5 S6 2.058(2) . ?
S6 C17 1.722(6) . ?
O6 C10 1.140(7) . ?
O7 C11 1.150(7) . ?
O8 C12 1.157(7) . ?
O9 C13 1.138(6) . ?
O10 C14 1.140(6) . ?
C15 C16 1.428(8) . ?
C16 C17 1.359(8) . ?
C16 H16 0.9300 . ?
C17 C18 1.498(8) . ?
C18 H18A 0.9600 . ?
C18 H18B 0.9600 . ?
C18 H18C 0.9600 . ?

loop_
_geom_torsion_atom_site_label_1
_geom_torsion_atom_site_label_2
_geom_torsion_atom_site_label_3
_geom_torsion_atom_site_label_4
_geom_torsion
_geom_torsion_site_symmetry_1
_geom_torsion_site_symmetry_2
_geom_torsion_site_symmetry_3
_geom_torsion_site_symmetry_4
_geom_torsion_publ_flag
C3 Cr1 S1 C6 -165.5(12) . . . . ?
C2 Cr1 S1 C6 44.3(3) . . . . ?
C1 Cr1 S1 C6 -48.1(3) . . . . ?
C5 Cr1 S1 C6 -135.1(3) . . . . ?
C4 Cr1 S1 C6 131.8(3) . . . . ?
C6 S2 S3 C8 -0.1(3) . . . . ?
C3 Cr1 C1 O1 22(8) . . . . ?
C2 Cr1 C1 O1 111(8) . . . . ?
C5 Cr1 C1 O1 -66(8) . . . . ?
C4 Cr1 C1 O1 40(28) . . . . ?
S1 Cr1 C1 O1 -150(8) . . . . ?
C3 Cr1 C2 O2 -15(9) . . . . ?
C1 Cr1 C2 O2 -105(9) . . . . ?
C5 Cr1 C2 O2 -32(12) . . . . ?
C4 Cr1 C2 O2 74(9) . . . . ?
S1 Cr1 C2 O2 160(9) . . . . ?
C2 Cr1 C3 O3 100(100) . . . . ?
C1 Cr1 C3 O3 -168(100) . . . . ?
C5 Cr1 C3 O3 -81(100) . . . . ?
C4 Cr1 C3 O3 12(100) . . . . ?
S1 Cr1 C3 O3 -50(100) . . . . ?
C3 Cr1 C4 O4 68(14) . . . . ?
C2 Cr1 C4 O4 -21(14) . . . . ?
C1 Cr1 C4 O4 51(32) . . . . ?
C5 Cr1 C4 O4 157(14) . . . . ?
S1 Cr1 C4 O4 -120(14) . . . . ?
C3 Cr1 C5 O5 -76(10) . . . . ?
C2 Cr1 C5 O5 -60(13) . . . . ?
C1 Cr1 C5 O5 14(10) . . . . ?
C4 Cr1 C5 O5 -165(10) . . . . ?
S1 Cr1 C5 O5 109(10) . . . . ?
Cr1 S1 C6 C7 171.8(4) . . . . ?
Cr1 S1 C6 S2 -8.5(4) . . . . ?
S3 S2 C6 C7 0.0(4) . . . . ?
S3 S2 C6 S1 -179.8(3) . . . . ?
S1 C6 C7 C8 179.9(4) . . . . ?
S2 C6 C7 C8 0.1(7) . . . . ?
C6 C7 C8 C9 178.7(5) . . . . ?
C6 C7 C8 S3 -0.2(7) . . . . ?
S2 S3 C8 C7 0.2(4) . . . . ?
S2 S3 C8 C9 -178.8(4) . . . . ?
C12 Cr2 S4 C15 172.7(11) . . . . ?
C11 Cr2 S4 C15 144.9(3) . . . . ?
C14 Cr2 S4 C15 -34.6(3) . . . . ?
C10 Cr2 S4 C15 -121.9(3) . . . . ?
C13 Cr2 S4 C15 56.7(3) . . . . ?
C15 S5 S6 C17 0.8(3) . . . . ?
C12 Cr2 C10 O6 -78(12) . . . . ?
C11 Cr2 C10 O6 -165(12) . . . . ?
C14 Cr2 C10 O6 12(12) . . . . ?
C13 Cr2 C10 O6 34(19) . . . . ?
S4 Cr2 C10 O6 111(12) . . . . ?
C12 Cr2 C11 O7 61(29) . . . . ?
C14 Cr2 C11 O7 47(30) . . . . ?
C10 Cr2 C11 O7 151(29) . . . . ?
C13 Cr2 C11 O7 -30(29) . . . . ?
S4 Cr2 C11 O7 -124(29) . . . . ?
C11 Cr2 C12 O8 58(10) . . . . ?
C14 Cr2 C12 O8 -123(10) . . . . ?
C10 Cr2 C12 O8 -35(10) . . . . ?
C13 Cr2 C12 O8 146(10) . . . . ?
S4 Cr2 C12 O8 30(11) . . . . ?
C12 Cr2 C13 O9 -73(29) . . . . ?
C11 Cr2 C13 O9 15(29) . . . . ?
C14 Cr2 C13 O9 -162(100) . . . . ?
C10 Cr2 C13 O9 175(100) . . . . ?
S4 Cr2 C13 O9 98(29) . . . . ?
C12 Cr2 C14 O10 27(5) . . . . ?
C11 Cr2 C14 O10 40(9) . . . . ?
C10 Cr2 C14 O10 -63(5) . . . . ?
C13 Cr2 C14 O10 117(5) . . . . ?
S4 Cr2 C14 O10 -149(5) . . . . ?
Cr2 S4 C15 C16 178.7(4) . . . . ?
Cr2 S4 C15 S5 -0.4(4) . . . . ?
S6 S5 C15 C16 -1.2(4) . . . . ?
S6 S5 C15 S4 178.0(3) . . . . ?
S4 C15 C16 C17 -177.9(4) . . . . ?
S5 C15 C16 C17 1.2(7) . . . . ?
C15 C16 C17 C18 177.8(5) . . . . ?
C15 C16 C17 S6 -0.5(7) . . . . ?
S5 S6 C17 C16 -0.3(4) . . . . ?
S5 S6 C17 C18 -178.8(4) . . . . ?
